data_4120578
loop_
_publ_author_name
'Sebaoun, Laure'
'Maurizot, Victor'
'Granier, Thierry'
'Kauffmann, Brice'
'Huc, Ivan'

_publ_section_title
;
 Aromatic Oligoamide \b-Sheet Foldamers.
;
_journal_issue 5
_journal_name_full 'Journal of the American Chemical Society'
_journal_page_first 2168
_journal_page_last 2174
_journal_paper_doi 10.1021/ja412729s
_journal_volume 136
_journal_year 2014
_chemical_formula_sum 'C78 H90 N12 O17'
_chemical_formula_weight 1467.61
_chemical_name_systematic
;
 ?
;
_space_group_crystal_system monoclinic
_space_group_IT_number 14
_space_group_name_Hall '-P 2yn'
_space_group_name_H-M_alt 'P 1 21/n 1'
_symmetry_space_group_name_Hall '-P 2yn'
_symmetry_space_group_name_H-M 'P 1 21/n 1'
_atom_sites_solution_hydrogens geom
_audit_creation_method SHELXL-2013
_cell_angle_alpha 90
_cell_angle_beta 102.16(3)
_cell_angle_gamma 90
_cell_formula_units_Z 4
_cell_length_a 13.922(3)
_cell_length_b 22.269(5)
_cell_length_c 30.117(6)
_cell_measurement_reflns_used 5137
_cell_measurement_temperature 213(2)
_cell_measurement_theta_max 72.3
_cell_measurement_theta_min 2.0
_cell_volume 9128(4)
_computing_cell_refinement
;
CrystalClear-SM Expert 2.0 r4 (Rigaku, 2009)
;
_computing_data_collection
;
CrystalClear-SM Expert 2.0 r4 (Rigaku, 2009)
;
_computing_data_reduction
;
CrystalClear-SM Expert 2.0 r4 (Rigaku, 2009)
;
_computing_structure_refinement 'SHELXL-2013 (Sheldrick, 2013)'
_computing_structure_solution 'SHELXD-2013 (Sheldrick, 2013)'
_diffrn_ambient_temperature 213(2)
_diffrn_measured_fraction_theta_full 0.414
_diffrn_measured_fraction_theta_max 0.761
_diffrn_measurement_device_type
;
Rigaku RAXIS conversion
;
_diffrn_measurement_method 'profile data from \w-scans'
_diffrn_radiation_type CuK\a
_diffrn_radiation_wavelength 1.54178
_diffrn_reflns_av_R_equivalents 0.0579
_diffrn_reflns_av_unetI/netI 0.0662
_diffrn_reflns_Laue_measured_fraction_full 0.414
_diffrn_reflns_Laue_measured_fraction_max 0.761
_diffrn_reflns_limit_h_max 10
_diffrn_reflns_limit_h_min -13
_diffrn_reflns_limit_k_max 16
_diffrn_reflns_limit_k_min -21
_diffrn_reflns_limit_l_max 29
_diffrn_reflns_limit_l_min -14
_diffrn_reflns_number 15365
_diffrn_reflns_point_group_measured_fraction_full 0.414
_diffrn_reflns_point_group_measured_fraction_max 0.761
_diffrn_reflns_theta_full 67.679
_diffrn_reflns_theta_max 49.082
_diffrn_reflns_theta_min 2.488
_diffrn_source 'Rotating Anode'
_exptl_absorpt_coefficient_mu 0.627
_exptl_absorpt_correction_T_max 1.000
_exptl_absorpt_correction_T_min 0.334
_exptl_absorpt_correction_type multi-scan
_exptl_crystal_colour yellow
_exptl_crystal_density_diffrn 1.068
_exptl_crystal_description plate
_exptl_crystal_F_000 3112
_exptl_crystal_size_max 0.1
_exptl_crystal_size_mid 0.05
_exptl_crystal_size_min 0.01
_refine_diff_density_max 0.573
_refine_diff_density_min -0.420
_refine_diff_density_rms 0.135
_refine_ls_extinction_coef 0.0000
_refine_ls_extinction_expression Fc^*^=kFc[1+0.001xFc^2^\l^3^/sin(2\q)]^-1/4^
_refine_ls_extinction_method SHELXL
_refine_ls_goodness_of_fit_ref 1.758
_refine_ls_hydrogen_treatment constr
_refine_ls_matrix_type full
_refine_ls_number_parameters 953
_refine_ls_number_reflns 6849
_refine_ls_number_restraints 75
_refine_ls_restrained_S_all 1.755
_refine_ls_R_factor_all 0.1933
_refine_ls_R_factor_gt 0.1732
_refine_ls_shift/su_max 0.045
_refine_ls_shift/su_mean 0.015
_refine_ls_structure_factor_coef Fsqd
_refine_ls_weighting_details 'w=1/[\s^2^(Fo^2^)+(0.2000P)^2^] where P=(Fo^2^+2Fc^2^)/3'
_refine_ls_weighting_scheme calc
_refine_ls_wR_factor_gt 0.4199
_refine_ls_wR_factor_ref 0.4539
_reflns_Friedel_coverage 0.000
_reflns_number_gt 4779
_reflns_number_total 6849
_reflns_threshold_expression 'I > 2\s(I)'
_cod_data_source_file ja412729s_si_008.cif
_cod_data_source_block ls185
_cod_depositor_comments
;
The following automatic conversions were performed:

'_exptl_absorpt_correction_type' value 'Multi-scan' changed to
'multi-scan' according to
/usr/data/users/saulius/automatic-downloads/current/ACS/lib/dictionaries/cif_core.dic
dictionary named 'cif_core.dic' version 2.4.2 from 2011-04-26.

Automatic conversion script
Id: cif_fix_values 2281 2013-09-26 08:29:07Z andrius 
;
_cod_original_cell_volume 9128(3)
_cod_database_code 4120578
_shelx_space_group_comment
;
The symmetry employed for this shelxl refinement is uniquely defined
by the following loop, which should always be used as a source of
symmetry information in preference to the above space-group names.
They are only intended as comments.
;
_shelxl_version_number 2013-4

loop_
_space_group_symop_operation_xyz
'x, y, z'
'-x+1/2, y+1/2, -z+1/2'
'-x, -y, -z'
'x-1/2, -y-1/2, z-1/2'

loop_
_atom_site_label
_atom_site_type_symbol
_atom_site_fract_x
_atom_site_fract_y
_atom_site_fract_z
_atom_site_U_iso_or_equiv
_atom_site_adp_type
_atom_site_occupancy
_atom_site_site_symmetry_order
_atom_site_calc_flag
_atom_site_refinement_flags_posn
_atom_site_refinement_flags_adp
N1 N 0.9493(10) 0.0635(7) 0.0637(3) 0.169(4) Uani 1 1 d . .
H1 H 0.9192 0.0805 0.0390 0.203 Uiso 1 1 calc R U
N3 N 1.0403(8) 0.0551(5) 0.2234(3) 0.138(3) Uani 1 1 d . .
H3 H 1.0523 0.0714 0.2499 0.166 Uiso 1 1 calc R U
C3 C 1.0851(18) 0.0011(7) 0.0573(3) 0.126(4) Uani 1 1 d . .
O11 O 0.8459(12) 0.1595(7) 0.0310(3) 0.282(8) Uani 1 1 d . .
O4 O 1.2662(10) -0.2493(4) 0.1723(3) 0.150(3) Uani 1 1 d . .
N5 N 1.3610(7) -0.7533(5) 0.1752(2) 0.128(3) Uani 1 1 d . .
H5 H 1.3890 -0.7700 0.2004 0.154 Uiso 1 1 calc R U
O7 O 1.1112(11) -0.4157(4) 0.0550(3) 0.163(4) Uani 1 1 d . .
C17 C 0.9645(9) 0.1440(7) 0.1899(3) 0.125(4) Uani 1 1 d . .
N2 N 1.4375(9) -0.8754(6) 0.1692(4) 0.150(4) Uani 1 1 d . .
N4 N 0.9656(8) 0.1774(6) 0.2318(3) 0.144(3) Uani 1 1 d . .
N7 N 1.2376(13) -0.7535(6) 0.0184(3) 0.232(8) Uani 1 1 d . .
H7 H 1.2266 -0.7707 -0.0078 0.278 Uiso 1 1 calc R U
O14 O 0.8217(19) 0.2324(9) 0.0760(4) 0.360(15) Uani 1 1 d . .
C15 C 0.9189(11) 0.1767(6) 0.1498(4) 0.154(5) Uani 1 1 d . .
H15 H 0.8942 0.2151 0.1518 0.184 Uiso 1 1 calc R U
O15 O 0.9360(9) 0.2302(5) 0.2306(3) 0.181(4) Uani 1 1 d . .
N16 N 1.3359(12) -0.8711(7) 0.0095(3) 0.182(5) Uani 1 1 d . .
O18 O 1.2865(11) -0.8478(5) -0.0249(3) 0.236(6) Uani 1 1 d . .
O20 O 0.9985(8) 0.1489(3) 0.2675(2) 0.170(4) Uani 1 1 d . .
C1 C 0.9472(15) -0.5173(7) 0.2163(4) 0.161(5) Uani 1 1 d . .
H1A H 0.9356 -0.5367 0.1865 0.194 Uiso 1 1 calc R U
C2 C 1.2054(18) -0.4074(6) 0.1805(3) 0.132(6) Uani 1 1 d D .
C4 C 1.0871(13) -0.2365(7) 0.2051(4) 0.122(4) Uani 1 1 d . .
C5 C 1.2237(11) 0.0225(6) 0.1977(4) 0.156(5) Uani 1 1 d . .
H5A H 1.2784 0.0032 0.1889 0.234 Uiso 1 1 calc R U
H5B H 1.2465 0.0444 0.2254 0.234 Uiso 1 1 calc R U
H5C H 1.1931 0.0497 0.1743 0.234 Uiso 1 1 calc R U
C6 C 1.2548(16) -0.5793(8) 0.1757(3) 0.120(4) Uani 1 1 d . .
C7 C 0.9942(12) -0.0511(7) 0.2252(3) 0.127(4) Uani 1 1 d . .
C8 C 0.9608(17) -0.4576(6) 0.0764(4) 0.137(4) Uani 1 1 d . U
C9 C 1.2945(15) -0.7818(7) 0.0533(4) 0.185(7) Uani 1 1 d . .
C10 C 1.1196(11) -0.0583(10) 0.0569(3) 0.141(4) Uani 1 1 d . .
H10 H 1.1834 -0.0655 0.0534 0.170 Uiso 1 1 calc R U
C11 C 1.0797(11) -0.3497(9) 0.1983(3) 0.131(5) Uani 1 1 d . .
H11 H 1.0180 -0.3477 0.2054 0.158 Uiso 1 1 calc R U
C12 C 0.9966(18) -0.3484(8) 0.0784(4) 0.143(5) Uani 1 1 d . .
H12 H 1.0357 -0.3166 0.0729 0.172 Uiso 1 1 calc R U
C14 C 1.0224(13) -0.4095(11) 0.0709(4) 0.144(6) Uani 1 1 d . .
C16 C 0.9166(19) -0.3393(11) 0.0932(4) 0.167(9) Uani 1 1 d . .
C18 C 1.2574(10) -0.3562(8) 0.1746(3) 0.130(4) Uani 1 1 d . .
H18 H 1.3189 -0.3585 0.1672 0.157 Uiso 1 1 calc R U
C19 C 1.214(2) -0.3010(6) 0.1801(4) 0.154(7) Uani 1 1 d . .
C20 C 1.057(2) -0.1071(7) 0.0618(3) 0.149(6) Uani 1 1 d . .
C21 C 1.0111(13) -0.5533(7) 0.2491(5) 0.179(5) Uani 1 1 d . .
H21A H 0.9854 -0.5934 0.2484 0.269 Uiso 1 1 calc R U
H21B H 1.0157 -0.5365 0.2788 0.269 Uiso 1 1 calc R U
H21C H 1.0752 -0.5544 0.2420 0.269 Uiso 1 1 calc R U
O21 O 1.0172(9) -0.2400(3) 0.2257(3) 0.144(3) Uani 1 1 d . .
N21 N 1.1054(12) -0.1627(7) 0.0646(3) 0.189(5) Uani 1 1 d . .
H21D H 1.0760 -0.1947 0.0707 0.227 Uiso 1 1 calc R U
H21E H 1.1643 -0.1648 0.0602 0.227 Uiso 1 1 calc R U
C500 C 1.1986(13) -0.5885(7) 0.0280(3) 0.181(7) Uani 1 1 d G .
H500 H 1.2299 -0.5522 0.0253 0.218 Uiso 1 1 calc R U
C501 C 1.2410(10) -0.6420(10) 0.0181(3) 0.229(12) Uani 1 1 d DG .
C502 C 1.1943(14) -0.6963(7) 0.0221(3) 0.195(10) Uani 1 1 d G .
C503 C 1.1053(14) -0.6971(6) 0.0360(3) 0.203(10) Uani 1 1 d G .
C504 C 1.0629(9) -0.6435(8) 0.0459(3) 0.166(6) Uani 1 1 d G .
H504 H 1.0033 -0.6440 0.0552 0.199 Uiso 1 1 calc R U
C505 C 1.1096(13) -0.5892(6) 0.0419(3) 0.182(6) Uani 1 1 d G U
O22 O 1.0687(9) -0.4580(4) 0.1958(2) 0.133(3) Uani 1 1 d . .
N22 N 0.8515(14) 0.1846(8) 0.0702(4) 0.220(7) Uani 1 1 d . .
C23 C 0.9530(10) 0.0926(7) 0.1040(4) 0.142(4) Uani 1 1 d . .
O23 O 1.3554(11) -0.4610(4) 0.1778(3) 0.157(4) Uani 1 1 d . .
N23 N 1.1257(9) -0.1852(6) 0.1940(2) 0.142(4) Uani 1 1 d . .
H23 H 1.1716 -0.1890 0.1790 0.171 Uiso 1 1 calc R U
C24 C 0.8888(17) -0.2746(8) 0.1011(5) 0.173(7) Uani 1 1 d . .
O24 O 1.4569(12) -0.8516(5) 0.2071(3) 0.249(7) Uani 1 1 d . .
N24 N 1.2205(8) -0.5170(6) 0.1753(2) 0.134(3) Uani 1 1 d D .
H24 H 1.1582 -0.5150 0.1735 0.161 Uiso 1 1 calc R U
C25 C 1.2306(17) -0.6833(7) 0.1823(3) 0.124(4) Uani 1 1 d . .
O25 O 1.4667(10) -0.9262(5) 0.1645(3) 0.194(4) Uani 1 1 d . .
N25 N 1.0762(13) -0.5323(5) 0.0514(3) 0.171(4) Uani 1 1 d . U
H25 H 1.1101 -0.5016 0.0466 0.205 Uiso 1 1 calc R U
C26 C 0.8581(14) -0.3900(13) 0.0989(4) 0.156(6) Uani 1 1 d . .
O26 O 1.3803(9) -0.9191(5) 0.0082(3) 0.174(4) Uani 1 1 d . .
C27 C 1.2535(11) -0.3878(8) 0.0255(5) 0.174(5) Uani 1 1 d . U
H27 H 1.2290 -0.4104 -0.0025 0.209 Uiso 1 1 calc R U
O27 O 0.9348(11) -0.5601(6) 0.0731(5) 0.221(5) Uani 1 1 d . .
C28 C 0.9129(13) 0.1495(9) 0.1087(4) 0.177(6) Uani 1 1 d . .
O28 O 0.7742(10) -0.3789(5) 0.1141(3) 0.176(3) Uani 1 1 d . .
C30 C 0.8836(16) -0.4484(9) 0.0909(5) 0.163(6) Uani 1 1 d . .
H30 H 0.8445 -0.4803 0.0962 0.196 Uiso 1 1 calc R U
O30 O 0.8388(10) -0.2681(6) 0.1294(5) 0.210(5) Uani 1 1 d . .
O29 O 0.9055(9) -0.2383(5) 0.0795(4) 0.191(4) Uani 1 1 d . .
C29 C 0.9999(9) 0.0870(5) 0.1872(3) 0.122(4) Uani 1 1 d . .
C31 C 1.1269(15) -0.2947(9) 0.1949(4) 0.142(6) Uani 1 1 d . .
C32 C 1.4919(14) -0.6584(6) 0.1653(4) 0.161(5) Uani 1 1 d . .
H32A H 1.5240 -0.6214 0.1607 0.242 Uiso 1 1 calc R U
H32B H 1.4891 -0.6840 0.1394 0.242 Uiso 1 1 calc R U
H32C H 1.5280 -0.6780 0.1920 0.242 Uiso 1 1 calc R U
C33 C 0.993(2) 0.0069(11) 0.0611(3) 0.137(5) Uani 1 1 d . .
C34 C 1.0211(18) -0.1131(7) 0.2173(4) 0.155(6) Uani 1 1 d . .
H34 H 0.9799 -0.1442 0.2222 0.187 Uiso 1 1 calc R U
C36 C 1.3510(18) -0.5862(6) 0.1704(3) 0.131(5) Uani 1 1 d . .
H36 H 1.3897 -0.5534 0.1665 0.157 Uiso 1 1 calc R U
C37 C 1.1508(13) 0.0525(7) 0.0538(4) 0.164(5) Uani 1 1 d . .
H37A H 1.1146 0.0894 0.0531 0.246 Uiso 1 1 calc R U
H37B H 1.1754 0.0489 0.0264 0.246 Uiso 1 1 calc R U
H37C H 1.2047 0.0526 0.0795 0.246 Uiso 1 1 calc R U
C38 C 1.1953(11) -0.6256(9) 0.1816(3) 0.125(4) Uani 1 1 d . .
H38 H 1.1315 -0.6184 0.1851 0.150 Uiso 1 1 calc R U
C39 C 1.4032(15) -0.1822(8) 0.1686(8) 0.214(9) Uani 1 1 d D .
H39 H 1.3938 -0.1647 0.1972 0.257 Uiso 1 1 calc R U
C40 C 0.925(2) -0.0364(16) 0.0681(5) 0.190(9) Uani 1 1 d . .
C41 C 1.1596(12) -0.7352(6) 0.1888(4) 0.159(5) Uani 1 1 d . .
H41A H 1.0976 -0.7186 0.1919 0.238 Uiso 1 1 calc R U
H41B H 1.1877 -0.7575 0.2157 0.238 Uiso 1 1 calc R U
H41C H 1.1497 -0.7614 0.1630 0.238 Uiso 1 1 calc R U
C43 C 0.7655(18) -0.2070(9) 0.1793(8) 0.243(9) Uani 1 1 d . .
H43A H 0.7435 -0.1679 0.1862 0.365 Uiso 1 1 calc R U
H43B H 0.8157 -0.2207 0.2041 0.365 Uiso 1 1 calc R U
H43C H 0.7112 -0.2345 0.1746 0.365 Uiso 1 1 calc R U
C42 C 0.9930(9) 0.0630(5) 0.1428(3) 0.139(4) Uani 1 1 d . .
H42 H 1.0176 0.0246 0.1403 0.166 Uiso 1 1 calc R U
C44 C 1.1688(12) -0.3678(8) 0.0455(4) 0.158(4) Uani 1 1 d . U
H44A H 1.1939 -0.3457 0.0732 0.189 Uiso 1 1 calc R U
H44B H 1.1278 -0.3407 0.0243 0.189 Uiso 1 1 calc R U
C45 C 1.3585(16) -0.2521(6) 0.1619(6) 0.167(6) Uani 1 1 d . .
H45A H 1.3538 -0.2656 0.1309 0.200 Uiso 1 1 calc R U
H45B H 1.4006 -0.2796 0.1822 0.200 Uiso 1 1 calc R U
C46 C 0.8989(14) -0.0356(6) 0.2386(5) 0.166(5) Uani 1 1 d . .
H46A H 0.8633 -0.0718 0.2416 0.249 Uiso 1 1 calc R U
H46B H 0.8602 -0.0105 0.2157 0.249 Uiso 1 1 calc R U
H46C H 0.9124 -0.0146 0.2671 0.249 Uiso 1 1 calc R U
C49 C 0.990(2) -0.5220(9) 0.0685(5) 0.181(6) Uani 1 1 d . U
C51 C 0.8060(18) -0.2037(8) 0.1372(6) 0.222(8) Uani 1 1 d . .
H51A H 0.8612 -0.1762 0.1413 0.266 Uiso 1 1 calc R U
H51B H 0.7560 -0.1902 0.1116 0.266 Uiso 1 1 calc R U
C52 C 1.3257(13) -0.4280(9) 0.0602(5) 0.215(7) Uani 1 1 d . U
H52A H 1.3784 -0.4414 0.0466 0.322 Uiso 1 1 calc R U
H52B H 1.2909 -0.4621 0.0683 0.322 Uiso 1 1 calc R U
H52C H 1.3521 -0.4050 0.0870 0.322 Uiso 1 1 calc R U
C54 C 1.2631(17) -0.4604(7) 0.1771(3) 0.141(6) Uani 1 1 d D .
C55 C 0.6144(14) -0.4056(9) 0.1411(6) 0.196(6) Uani 1 1 d . U
H55 H 0.6411 -0.3915 0.1721 0.235 Uiso 1 1 calc R U
C56 C 0.962(2) -0.0901(16) 0.0673(5) 0.194(9) Uani 1 1 d . .
H56 H 0.9205 -0.1216 0.0707 0.233 Uiso 1 1 calc R U
C57 C 1.0488(16) -0.7567(8) 0.0443(8) 0.247(11) Uani 1 1 d . .
H57A H 1.0839 -0.7910 0.0367 0.371 Uiso 1 1 calc R U
H57B H 0.9838 -0.7561 0.0256 0.371 Uiso 1 1 calc R U
H57C H 1.0445 -0.7589 0.0757 0.371 Uiso 1 1 calc R U
C58 C 0.8519(16) -0.5151(6) 0.2339(5) 0.186(6) Uani 1 1 d . .
H58A H 0.8043 -0.4912 0.2137 0.279 Uiso 1 1 calc R U
H58B H 0.8646 -0.4977 0.2637 0.279 Uiso 1 1 calc R U
H58C H 0.8269 -0.5551 0.2352 0.279 Uiso 1 1 calc R U
C59 C 1.3381(17) -0.1482(8) 0.1258(6) 0.228(8) Uani 1 1 d . .
H59A H 1.2705 -0.1481 0.1284 0.342 Uiso 1 1 calc R U
H59B H 1.3440 -0.1685 0.0983 0.342 Uiso 1 1 calc R U
H59C H 1.3607 -0.1076 0.1249 0.342 Uiso 1 1 calc R U
C60 C 1.4994(19) -0.1858(8) 0.1674(7) 0.237(9) Uani 1 1 d D .
H60A H 1.5336 -0.2076 0.1935 0.356 Uiso 1 1 calc R U
H60B H 1.5263 -0.1461 0.1677 0.356 Uiso 1 1 calc R U
H60C H 1.5067 -0.2063 0.1403 0.356 Uiso 1 1 calc R U
C61 C 1.3106(15) -0.3320(9) 0.0150(7) 0.228(7) Uani 1 1 d . U
H61A H 1.3648 -0.3445 0.0021 0.343 Uiso 1 1 calc R U
H61B H 1.3349 -0.3101 0.0426 0.343 Uiso 1 1 calc R U
H61C H 1.2676 -0.3067 -0.0062 0.343 Uiso 1 1 calc R U
C62 C 1.3351(17) -0.6455(9) 0.0038(7) 0.266(14) Uani 1 1 d D .
H62A H 1.3598 -0.6056 0.0012 0.399 Uiso 1 1 calc R U
H62B H 1.3258 -0.6652 -0.0251 0.399 Uiso 1 1 calc R U
H62C H 1.3813 -0.6677 0.0259 0.399 Uiso 1 1 calc R U
C63 C 0.7037(15) -0.4283(9) 0.1165(6) 0.203(6) Uani 1 1 d . U
H63A H 0.7382 -0.4616 0.1335 0.244 Uiso 1 1 calc R U
H63B H 0.6756 -0.4424 0.0860 0.244 Uiso 1 1 calc R U
C64 C 0.5683(16) -0.3559(8) 0.1121(7) 0.225(7) Uani 1 1 d . U
H64A H 0.6156 -0.3245 0.1122 0.338 Uiso 1 1 calc R U
H64B H 0.5138 -0.3406 0.1235 0.338 Uiso 1 1 calc R U
H64C H 0.5456 -0.3702 0.0816 0.338 Uiso 1 1 calc R U
C65 C 0.5553(16) -0.4587(9) 0.1417(7) 0.237(8) Uani 1 1 d . U
H65A H 0.5922 -0.4880 0.1616 0.356 Uiso 1 1 calc R U
H65B H 0.5373 -0.4749 0.1115 0.356 Uiso 1 1 calc R U
H65C H 0.4970 -0.4484 0.1522 0.356 Uiso 1 1 calc R U
C71 C 1.1018(15) -0.1261(7) 0.2033(4) 0.129(5) Uani 1 1 d . .
C70 C 1.1685(11) -0.0828(8) 0.1983(3) 0.126(4) Uani 1 1 d . .
H70 H 1.2268 -0.0941 0.1901 0.151 Uiso 1 1 calc R U
C69 C 1.1515(13) -0.0234(7) 0.2049(3) 0.119(4) Uani 1 1 d . .
C68 C 1.0643(13) -0.0073(7) 0.2183(3) 0.116(4) Uani 1 1 d . .
C74 C 0.8250(17) -0.0314(11) 0.0763(7) 0.243(10) Uani 1 1 d . .
H74A H 0.7989 -0.0709 0.0789 0.364 Uiso 1 1 calc R U
H74B H 0.7841 -0.0106 0.0514 0.364 Uiso 1 1 calc R U
H74C H 0.8266 -0.0096 0.1039 0.364 Uiso 1 1 calc R U
C73 C 1.1151(17) -0.4072(9) 0.1920(3) 0.133(5) Uani 1 1 d . .
C76 C 0.9791(14) -0.4547(6) 0.2127(4) 0.143(4) Uani 1 1 d . .
H76A H 0.9293 -0.4322 0.1919 0.172 Uiso 1 1 calc R U
H76B H 0.9911 -0.4352 0.2422 0.172 Uiso 1 1 calc R U
C80 C 1.3550(9) -0.7852(5) 0.1362(3) 0.118(3) Uani 1 1 d . .
C79 C 1.3241(17) -0.6943(6) 0.1770(3) 0.123(4) Uani 1 1 d . .
C78 C 1.3869(12) -0.6450(9) 0.1712(3) 0.120(4) Uani 1 1 d . .
C83 C 1.3922(9) -0.8421(6) 0.1308(3) 0.124(4) Uani 1 1 d . .
C87 C 1.3034(10) -0.7562(5) 0.0961(3) 0.150(5) Uani 1 1 d . .
H87 H 1.2748 -0.7190 0.0986 0.180 Uiso 1 1 calc R U
C86 C 1.3403(10) -0.8383(6) 0.0510(3) 0.145(5) Uani 1 1 d . .
C85 C 1.3848(8) -0.8671(5) 0.0894(4) 0.118(3) Uani 1 1 d . .
H85 H 1.4111 -0.9051 0.0873 0.142 Uiso 1 1 calc R U

loop_
_atom_site_aniso_label
_atom_site_aniso_U_11
_atom_site_aniso_U_22
_atom_site_aniso_U_33
_atom_site_aniso_U_23
_atom_site_aniso_U_13
_atom_site_aniso_U_12
N1 0.187(12) 0.217(12) 0.091(6) 0.035(6) 0.000(6) 0.070(10)
N3 0.190(10) 0.096(6) 0.104(5) 0.001(5) -0.026(5) -0.020(7)
C3 0.143(16) 0.127(13) 0.087(6) 0.010(5) -0.020(7) 0.008(13)
O11 0.39(2) 0.337(15) 0.103(6) 0.062(7) 0.024(7) 0.218(14)
O4 0.170(10) 0.123(8) 0.138(5) 0.014(4) -0.010(6) 0.005(7)
N5 0.154(8) 0.126(8) 0.084(5) 0.002(4) -0.020(4) 0.027(7)
O7 0.213(12) 0.117(6) 0.129(5) 0.023(4) -0.031(7) -0.007(8)
C17 0.113(9) 0.147(11) 0.100(7) 0.011(6) -0.013(5) 0.010(8)
N2 0.178(10) 0.132(9) 0.132(8) 0.020(7) 0.016(6) 0.071(8)
N4 0.135(9) 0.158(10) 0.119(7) 0.005(7) -0.017(5) 0.007(8)
N7 0.37(2) 0.191(11) 0.091(6) -0.026(6) -0.053(8) 0.109(13)
O14 0.61(4) 0.289(17) 0.164(9) 0.056(10) 0.055(13) 0.30(2)
C15 0.179(13) 0.152(10) 0.122(8) 0.004(7) 0.014(7) 0.054(9)
O15 0.238(11) 0.136(7) 0.155(6) -0.011(5) 0.008(6) 0.049(8)
N16 0.243(15) 0.167(11) 0.104(7) -0.012(7) -0.041(7) 0.034(10)
O18 0.350(17) 0.195(9) 0.122(6) -0.042(6) -0.040(8) 0.061(10)
O20 0.245(10) 0.124(6) 0.110(5) -0.009(4) -0.034(5) 0.011(6)
C1 0.225(18) 0.134(12) 0.113(8) -0.016(7) 0.006(9) -0.028(12)
C2 0.24(2) 0.056(10) 0.080(5) 0.002(5) -0.012(8) 0.009(13)
C4 0.154(13) 0.111(12) 0.083(6) -0.018(7) -0.021(7) 0.009(10)
C5 0.156(13) 0.155(11) 0.134(8) -0.003(7) -0.022(8) 0.018(11)
C6 0.107(13) 0.143(18) 0.090(5) -0.006(6) -0.020(6) -0.003(12)
C7 0.135(13) 0.146(13) 0.082(5) -0.004(6) -0.019(6) -0.025(11)
C8 0.179(14) 0.115(9) 0.093(6) 0.022(6) -0.023(7) -0.042(10)
C9 0.281(19) 0.119(10) 0.118(9) -0.016(7) -0.042(10) 0.020(12)
C10 0.165(14) 0.158(14) 0.087(6) 0.008(6) -0.005(6) 0.021(14)
C11 0.153(12) 0.136(12) 0.083(5) 0.005(6) -0.023(6) -0.050(12)
C12 0.158(17) 0.153(14) 0.097(7) 0.010(7) -0.022(8) -0.013(13)
C14 0.103(13) 0.23(2) 0.089(6) 0.015(8) -0.003(6) 0.017(13)
C16 0.142(17) 0.25(2) 0.094(7) 0.049(10) -0.020(9) -0.068(19)
C18 0.185(13) 0.092(11) 0.095(6) 0.005(5) -0.013(6) -0.010(10)
C19 0.28(2) 0.062(9) 0.090(6) 0.016(5) -0.041(9) -0.042(13)
C20 0.24(2) 0.094(11) 0.097(6) -0.006(5) -0.009(9) -0.017(14)
C21 0.215(16) 0.155(11) 0.158(10) -0.005(9) 0.018(10) 0.000(11)
O21 0.204(10) 0.118(6) 0.101(4) 0.000(4) 0.007(5) -0.007(6)
N21 0.248(15) 0.151(11) 0.157(8) -0.013(7) 0.016(8) -0.017(11)
C500 0.25(2) 0.176(16) 0.107(8) 0.030(8) 0.024(9) 0.074(14)
C501 0.39(4) 0.182(18) 0.080(7) 0.022(10) -0.019(11) 0.06(3)
C502 0.30(3) 0.19(2) 0.071(6) -0.007(8) -0.028(9) 0.13(2)
C503 0.26(2) 0.156(17) 0.135(10) -0.034(10) -0.087(12) 0.072(18)
C504 0.164(13) 0.161(12) 0.140(8) -0.024(10) -0.042(8) 0.037(13)
C505 0.274(19) 0.140(12) 0.093(7) 0.010(7) -0.051(9) 0.011(12)
O22 0.173(10) 0.093(6) 0.110(4) 0.004(4) -0.020(5) -0.030(6)
N22 0.34(2) 0.203(13) 0.108(8) 0.030(8) 0.014(9) 0.116(13)
C23 0.148(11) 0.169(12) 0.100(8) 0.018(7) 0.007(6) 0.046(9)
O23 0.182(10) 0.119(7) 0.143(6) 0.013(4) -0.030(6) -0.011(7)
N23 0.221(12) 0.085(7) 0.106(5) 0.005(5) 0.000(5) -0.008(8)
C24 0.29(2) 0.105(12) 0.130(10) 0.043(8) 0.052(11) 0.056(13)
O24 0.44(2) 0.200(9) 0.101(5) 0.025(6) 0.041(7) 0.158(11)
N24 0.164(10) 0.121(9) 0.101(5) 0.007(4) -0.011(5) 0.005(10)
C25 0.156(16) 0.107(13) 0.095(6) -0.001(5) -0.005(7) 0.007(12)
O25 0.276(13) 0.161(8) 0.135(5) 0.017(5) 0.022(6) 0.093(9)
N25 0.262(14) 0.126(7) 0.098(5) 0.012(5) -0.023(6) -0.001(9)
C26 0.095(14) 0.27(2) 0.097(6) 0.001(10) 0.011(7) 0.037(15)
O26 0.201(10) 0.155(8) 0.146(6) -0.022(6) -0.010(6) 0.021(7)
C27 0.126(12) 0.209(13) 0.173(10) 0.040(9) -0.001(7) 0.000(9)
O27 0.218(13) 0.134(8) 0.294(14) -0.005(8) 0.016(10) -0.031(8)
C28 0.210(16) 0.215(15) 0.102(8) 0.026(9) 0.024(8) 0.089(13)
O28 0.146(9) 0.191(9) 0.182(7) 0.037(6) 0.014(7) -0.016(8)
C30 0.153(17) 0.197(18) 0.139(10) 0.004(10) 0.030(10) 0.022(13)
O30 0.206(11) 0.229(14) 0.180(9) -0.030(8) 0.009(8) 0.020(9)
O29 0.268(13) 0.133(7) 0.160(7) -0.007(6) 0.017(7) -0.010(8)
C29 0.144(10) 0.092(8) 0.114(8) 0.021(6) -0.010(6) 0.028(7)
C31 0.139(14) 0.19(2) 0.083(6) 0.000(8) -0.005(7) 0.008(13)
C32 0.174(16) 0.168(12) 0.134(8) -0.003(7) 0.017(9) -0.019(10)
C33 0.109(17) 0.20(2) 0.083(6) 0.013(7) -0.014(7) 0.044(16)
C34 0.24(2) 0.126(13) 0.083(6) -0.012(6) -0.001(9) -0.031(13)
C36 0.184(19) 0.091(11) 0.096(6) 0.006(5) -0.018(7) -0.014(11)
C37 0.207(15) 0.152(11) 0.137(8) 0.037(7) 0.046(9) 0.019(12)
C38 0.117(11) 0.118(12) 0.118(7) -0.009(6) -0.022(6) -0.022(12)
C39 0.124(13) 0.164(16) 0.35(2) 0.152(15) 0.051(14) 0.060(13)
C40 0.18(3) 0.25(3) 0.126(9) -0.053(12) 0.015(12) 0.03(2)
C41 0.192(13) 0.120(9) 0.149(8) -0.002(7) 0.000(8) -0.037(10)
C43 0.25(2) 0.232(19) 0.26(2) -0.105(16) 0.074(17) -0.041(16)
C42 0.163(11) 0.154(9) 0.080(6) 0.004(6) -0.015(6) -0.013(8)
C44 0.147(11) 0.167(12) 0.136(8) 0.008(8) -0.021(7) 0.004(9)
C45 0.160(16) 0.109(11) 0.197(12) 0.048(8) -0.039(12) 0.015(11)
C46 0.193(16) 0.145(11) 0.164(10) -0.020(8) 0.045(10) -0.022(10)
C49 0.254(18) 0.125(9) 0.139(10) 0.013(8) -0.017(9) -0.024(12)
C51 0.31(3) 0.160(14) 0.196(14) -0.053(11) 0.048(15) 0.032(14)
C52 0.172(14) 0.290(18) 0.167(11) 0.044(11) 0.002(9) 0.055(12)
C54 0.201(19) 0.102(15) 0.089(5) 0.014(5) -0.036(8) -0.060(16)
C55 0.190(16) 0.216(15) 0.168(11) 0.020(10) 0.009(9) -0.021(10)
C56 0.141(18) 0.29(3) 0.149(11) -0.079(15) 0.023(11) -0.052(18)
C57 0.23(2) 0.136(13) 0.32(2) -0.036(13) -0.059(17) 0.007(14)
C58 0.25(2) 0.142(11) 0.172(11) -0.018(8) 0.051(13) -0.037(11)
C59 0.25(2) 0.211(16) 0.238(17) 0.046(14) 0.089(16) 0.027(16)
C60 0.26(3) 0.167(16) 0.27(2) 0.077(13) 0.025(19) 0.012(17)
C61 0.185(15) 0.256(17) 0.224(15) 0.038(13) -0.004(11) -0.049(13)
C62 0.44(4) 0.183(15) 0.207(17) 0.037(12) 0.14(2) 0.12(2)
C63 0.197(15) 0.220(16) 0.180(12) 0.026(11) 0.012(10) -0.014(12)
C64 0.209(17) 0.205(14) 0.258(17) 0.033(12) 0.039(14) -0.012(11)
C65 0.201(16) 0.251(17) 0.243(17) 0.084(15) 0.010(13) -0.029(13)
C71 0.188(16) 0.108(13) 0.075(6) 0.012(6) -0.009(7) 0.002(13)
C70 0.168(13) 0.095(10) 0.101(6) 0.013(6) 0.002(6) -0.009(10)
C69 0.113(12) 0.114(12) 0.106(6) 0.022(6) -0.030(7) -0.041(10)
C68 0.111(12) 0.148(14) 0.074(5) 0.012(5) -0.017(6) -0.024(11)
C74 0.125(15) 0.36(3) 0.26(2) -0.076(18) 0.067(15) -0.022(16)
C73 0.198(18) 0.123(17) 0.065(5) 0.001(6) -0.004(7) 0.024(14)
C76 0.152(14) 0.136(13) 0.122(7) -0.005(6) -0.018(8) -0.013(10)
C80 0.149(10) 0.097(8) 0.093(6) 0.004(5) -0.011(6) -0.018(7)
C79 0.153(15) 0.108(13) 0.085(5) -0.008(5) -0.024(7) 0.030(13)
C78 0.128(14) 0.140(13) 0.086(5) 0.011(5) 0.005(6) -0.010(12)
C83 0.149(11) 0.105(9) 0.101(7) 0.009(6) -0.014(6) 0.002(8)
C87 0.203(13) 0.135(8) 0.082(6) -0.004(5) -0.038(6) 0.032(8)
C86 0.185(13) 0.129(10) 0.095(7) -0.017(6) -0.029(7) 0.012(9)
C85 0.098(8) 0.120(8) 0.125(8) -0.011(6) -0.002(6) 0.018(6)

loop_
_atom_type_symbol
_atom_type_description
_atom_type_scat_dispersion_real
_atom_type_scat_dispersion_imag
_atom_type_scat_source
C C 0.0192 0.0096 'International Tables Vol C Tables 4.2.6.8 and 6.1.1.4'
H H 0.0000 0.0000 'International Tables Vol C Tables 4.2.6.8 and 6.1.1.4'
N N 0.0330 0.0189 'International Tables Vol C Tables 4.2.6.8 and 6.1.1.4'
O O 0.0517 0.0336 'International Tables Vol C Tables 4.2.6.8 and 6.1.1.4'

loop_
_geom_angle_atom_site_label_1
_geom_angle_atom_site_label_2
_geom_angle_atom_site_label_3
_geom_angle
C23 N1 C33 122.5(9)
C29 N3 C68 119.7(8)
C33 C3 C10 115.7(17)
C33 C3 C37 124(2)
C10 C3 C37 121(2)
C45 O4 C19 122.3(15)
C80 N5 C79 124.0(8)
C44 O7 C14 124.8(14)
C29 C17 C15 121.3(10)
C29 C17 N4 125.7(10)
C15 C17 N4 112.9(12)
O25 N2 O24 119.3(9)
O25 N2 C83 119.8(11)
O24 N2 C83 120.4(11)
O15 N4 O20 124.2(10)
O15 N4 C17 121.0(10)
O20 N4 C17 114.8(12)
C9 N7 C502 123.4(10)
C28 C15 C17 118.0(12)
O18 N16 O26 122.0(11)
O18 N16 C86 115.5(14)
O26 N16 C86 122.4(11)
C21 C1 C76 115.4(13)
C21 C1 C58 103.8(13)
C76 C1 C58 107.1(15)
C73 C2 C18 124.2(16)
C73 C2 C54 125.0(16)
C18 C2 C54 110.6(19)
O21 C4 N23 124.8(13)
O21 C4 C31 114.4(16)
N23 C4 C31 120.8(18)
C38 C6 C36 124.0(16)
C38 C6 N24 120.9(18)
C36 C6 N24 115.1(17)
C68 C7 C34 114.6(16)
C68 C7 C46 123.3(14)
C34 C7 C46 122.0(16)
C30 C8 C14 120.3(19)
C30 C8 C49 119.0(18)
C14 C8 C49 121(2)
N7 C9 C87 117.4(14)
N7 C9 C86 125.3(11)
C87 C9 C86 117.1(11)
C3 C10 C20 119.9(17)
C31 C11 C73 127.3(17)
C16 C12 C14 118(2)
C8 C14 O7 124(2)
C8 C14 C12 121.6(17)
O7 C14 C12 114(2)
C12 C16 C26 118(2)
C12 C16 C24 117.8(18)
C26 C16 C24 124(2)
C2 C18 C19 117.4(17)
C18 C19 C31 123.9(15)
C18 C19 O4 117(2)
C31 C19 O4 119.1(19)
N21 C20 C56 133(2)
N21 C20 C10 113(2)
C56 C20 C10 114.6(16)
C501 C500 C505 120.0
C500 C501 C502 120.0
C500 C501 C62 123.6(17)
C502 C501 C62 116.3(17)
C503 C502 C501 120.0
C503 C502 N7 115.6(17)
C501 C502 N7 123.9(17)
C502 C503 C504 120.0
C502 C503 C57 124.1(16)
C504 C503 C57 115.8(16)
C503 C504 C505 120.0
C504 C505 C500 120.0
C504 C505 N25 126.0(16)
C500 C505 N25 114.0(16)
C73 O22 C76 117.4(13)
O14 N22 O11 125.0(12)
O14 N22 C28 121.4(14)
O11 N22 C28 113.1(14)
C42 C23 N1 117.9(13)
C42 C23 C28 116.9(11)
N1 C23 C28 125.1(11)
C4 N23 C71 128.9(15)
O29 C24 O30 123.7(18)
O29 C24 C16 120.9(18)
O30 C24 C16 115.0(17)
C54 N24 C6 136.3(14)
C79 C25 C38 120.9(15)
C79 C25 C41 121.7(17)
C38 C25 C41 117(2)
C49 N25 C505 124.3(17)
C30 C26 O28 120(2)
C30 C26 C16 123(2)
O28 C26 C16 117(2)
C44 C27 C61 109.0(17)
C44 C27 C52 110.5(12)
C61 C27 C52 108.1(13)
C15 C28 C23 122.8(11)
C15 C28 N22 112.6(15)
C23 C28 N22 124.4(12)
C26 O28 C63 120.3(17)
C8 C30 C26 119(2)
C24 O30 C51 116.7(16)
N3 C29 C17 122.9(10)
N3 C29 C42 120.4(11)
C17 C29 C42 116.7(9)
C11 C31 C19 112.9(15)
C11 C31 C4 123.5(19)
C19 C31 C4 124(2)
C3 C33 C40 130(2)
C3 C33 N1 122(2)
C40 C33 N1 107(2)
C71 C34 C7 121.7(16)
C6 C36 C78 116.9(15)
C6 C38 C25 119.1(16)
C60 C39 C59 113.9(17)
C60 C39 C45 106.7(18)
C59 C39 C45 102.2(15)
C56 C40 C33 111(3)
C56 C40 C74 118(3)
C33 C40 C74 132(3)
C23 C42 C29 124.2(12)
O7 C44 C27 112.8(15)
O4 C45 C39 105.7(15)
O27 C49 N25 123(2)
O27 C49 C8 117(2)
N25 C49 C8 119(2)
C43 C51 O30 105.1(16)
O23 C54 N24 114.2(16)
O23 C54 C2 125.4(15)
N24 C54 C2 120.4(18)
C65 C55 C64 116.4(16)
C65 C55 C63 103.9(18)
C64 C55 C63 103.7(15)
C40 C56 C20 129(3)
O28 C63 C55 111.3(16)
C34 C71 C70 121.9(15)
C34 C71 N23 121.8(17)
C70 C71 N23 116.3(18)
C69 C70 C71 121.5(15)
C70 C69 C68 118.6(13)
C70 C69 C5 120.2(18)
C68 C69 C5 121.3(15)
C69 C68 C7 121.7(14)
C69 C68 N3 120.7(14)
C7 C68 N3 117.6(15)
O22 C73 C2 120.7(16)
O22 C73 C11 126(2)
C2 C73 C11 113.8(18)
O22 C76 C1 105.9(14)
N5 C80 C83 128.2(9)
N5 C80 C87 115.2(11)
C83 C80 C87 116.6(9)
C25 C79 N5 122.3(18)
C25 C79 C78 119.7(14)
N5 C79 C78 118.0(19)
C36 C78 C79 119.5(15)
C36 C78 C32 121.6(18)
C79 C78 C32 118.9(17)
C85 C83 C80 121.8(9)
C85 C83 N2 118.3(12)
C80 C83 N2 119.9(10)
C9 C87 C80 122.1(12)
C85 C86 C9 120.5(10)
C85 C86 N16 115.5(13)
C9 C86 N16 123.8(11)
C83 C85 C86 121.7(11)

loop_
_geom_bond_atom_site_label_1
_geom_bond_atom_site_label_2
_geom_bond_distance
N1 C23 1.365(16)
N1 C33 1.410(19)
N3 C29 1.325(12)
N3 C68 1.443(15)
C3 C33 1.320(19)
C3 C10 1.407(19)
C3 C37 1.48(2)
O11 N22 1.294(15)
O4 C45 1.387(19)
O4 C19 1.407(17)
N5 C80 1.360(13)
N5 C79 1.416(15)
O7 C44 1.402(17)
O7 C14 1.422(16)
C17 C29 1.371(14)
C17 C15 1.438(15)
C17 N4 1.462(15)
N2 O25 1.220(11)
N2 O24 1.238(13)
N2 C83 1.406(13)
N4 O15 1.243(11)
N4 O20 1.251(11)
N7 C9 1.335(16)
N7 C502 1.423(16)
O14 N22 1.169(14)
C15 C28 1.365(17)
N16 O18 1.230(13)
N16 O26 1.238(13)
N16 C86 1.437(16)
C1 C21 1.428(18)
C1 C76 1.474(17)
C1 C58 1.53(2)
C2 C73 1.374(19)
C2 C18 1.38(2)
C2 C54 1.443(16)
C4 O21 1.261(16)
C4 N23 1.335(17)
C4 C31 1.47(2)
C5 C69 1.482(18)
C6 C38 1.357(17)
C6 C36 1.391(17)
C6 N24 1.465(17)
C7 C68 1.426(16)
C7 C34 1.46(2)
C7 C46 1.507(19)
C8 C30 1.26(2)
C8 C14 1.40(2)
C8 C49 1.52(3)
C9 C87 1.391(16)
C9 C86 1.420(17)
C10 C20 1.42(2)
C11 C31 1.404(19)
C11 C73 1.399(18)
C12 C16 1.30(2)
C12 C14 1.44(2)
C16 C26 1.42(2)
C16 C24 1.52(3)
C18 C19 1.39(2)
C19 C31 1.39(2)
C20 N21 1.40(2)
C20 C56 1.41(3)
C500 C501 1.3900
C500 C505 1.3900
C501 C502 1.3900
C501 C62 1.464(17)
C502 C503 1.3900
C503 C504 1.3900
C503 C57 1.59(2)
C504 C505 1.3900
C505 N25 1.402(15)
O22 C73 1.319(18)
O22 C76 1.445(16)
N22 C28 1.505(19)
C23 C42 1.356(14)
C23 C28 1.404(17)
O23 C54 1.280(17)
N23 C71 1.402(17)
C24 O29 1.092(15)
C24 O30 1.217(19)
N24 C54 1.389(13)
C25 C79 1.366(17)
C25 C38 1.374(18)
C25 C41 1.561(19)
N25 C49 1.42(2)
C26 C30 1.38(2)
C26 O28 1.364(17)
C27 C44 1.50(2)
C27 C61 1.54(2)
C27 C52 1.570(19)
O27 C49 1.18(2)
O28 C63 1.486(19)
O30 C51 1.539(19)
C29 C42 1.422(15)
C32 C78 1.538(18)
C33 C40 1.39(3)
C34 C71 1.311(19)
C36 C78 1.399(18)
C39 C60 1.349(17)
C39 C59 1.60(2)
C39 C45 1.67(2)
C40 C56 1.30(3)
C40 C74 1.47(3)
C43 C51 1.49(3)
C55 C65 1.44(2)
C55 C64 1.47(2)
C55 C63 1.66(3)
C71 C70 1.370(18)
C70 C69 1.365(17)
C69 C68 1.405(16)
C80 C83 1.391(14)
C80 C87 1.422(13)
C79 C78 1.437(18)
C83 C85 1.349(14)
C86 C85 1.354(14)

loop_
_geom_torsion_atom_site_label_1
_geom_torsion_atom_site_label_2
_geom_torsion_atom_site_label_3
_geom_torsion_atom_site_label_4
_geom_torsion
C29 C17 N4 O15 176.5(13)
C15 C17 N4 O15 -5.1(17)
C29 C17 N4 O20 -3.2(17)
C15 C17 N4 O20 175.2(10)
C29 C17 C15 C28 -1(2)
N4 C17 C15 C28 -179.4(13)
C502 N7 C9 C87 6(3)
C502 N7 C9 C86 -179.0(19)
C33 C3 C10 C20 -1.7(12)
C37 C3 C10 C20 177.9(9)
C30 C8 C14 O7 179.5(11)
C49 C8 C14 O7 4.5(14)
C30 C8 C14 C12 -4.5(16)
C49 C8 C14 C12 -179.5(10)
C44 O7 C14 C8 173.9(9)
C44 O7 C14 C12 -2.3(13)
C16 C12 C14 C8 4.0(15)
C16 C12 C14 O7 -179.6(9)
C14 C12 C16 C26 -2.8(16)
C14 C12 C16 C24 -179.8(10)
C73 C2 C18 C19 -1.0(13)
C54 C2 C18 C19 -175.6(7)
C2 C18 C19 C31 5.8(13)
C2 C18 C19 O4 -177.7(7)
C45 O4 C19 C18 -3.4(13)
C45 O4 C19 C31 173.3(11)
C3 C10 C20 N21 -175.0(8)
C3 C10 C20 C56 -0.6(13)
C505 C500 C501 C502 0.0
C505 C500 C501 C62 -179.2(12)
C500 C501 C502 C503 0.0
C62 C501 C502 C503 179.2(11)
C500 C501 C502 N7 -171.7(7)
C62 C501 C502 N7 7.6(12)
C9 N7 C502 C503 -85.2(18)
C9 N7 C502 C501 86.8(18)
C501 C502 C503 C504 0.0
N7 C502 C503 C504 172.3(7)
C501 C502 C503 C57 -176.5(11)
N7 C502 C503 C57 -4.1(12)
C502 C503 C504 C505 0.0
C57 C503 C504 C505 176.7(10)
C503 C504 C505 C500 0.0
C503 C504 C505 N25 -178.8(8)
C501 C500 C505 C504 0.0
C501 C500 C505 N25 179.0(7)
C33 N1 C23 C42 -6(2)
C33 N1 C23 C28 178.6(19)
O21 C4 N23 C71 2.4(16)
C31 C4 N23 C71 -175.8(9)
C12 C16 C24 O29 34(2)
C26 C16 C24 O29 -143.3(18)
C12 C16 C24 O30 -153.7(15)
C26 C16 C24 O30 29(2)
C38 C6 N24 C54 168.1(9)
C36 C6 N24 C54 -11.0(14)
C504 C505 N25 C49 2.5(14)
C500 C505 N25 C49 -176.3(10)
C12 C16 C26 C30 2.2(18)
C24 C16 C26 C30 179.0(12)
C12 C16 C26 O28 -179.5(10)
C24 C16 C26 O28 -2.7(15)
C17 C15 C28 C23 -3(2)
C17 C15 C28 N22 172.0(13)
C42 C23 C28 C15 4(2)
N1 C23 C28 C15 -179.8(15)
C42 C23 C28 N22 -169.8(14)
N1 C23 C28 N22 6(3)
O14 N22 C28 C15 7(3)
O11 N22 C28 C15 179.5(17)
O14 N22 C28 C23 -178(2)
O11 N22 C28 C23 -6(3)
C30 C26 O28 C63 -7.9(16)
C16 C26 O28 C63 173.7(10)
C14 C8 C30 C26 3.6(19)
C49 C8 C30 C26 178.7(11)
O28 C26 C30 C8 179.2(11)
C16 C26 C30 C8 -3(2)
O29 C24 O30 C51 -5(3)
C16 C24 O30 C51 -177.9(14)
C68 N3 C29 C17 172.0(13)
C68 N3 C29 C42 -9.1(18)
C15 C17 C29 N3 -178.4(11)
N4 C17 C29 N3 0(2)
C15 C17 C29 C42 2.6(18)
N4 C17 C29 C42 -179.1(11)
C73 C11 C31 C19 5.5(14)
C73 C11 C31 C4 -175.6(9)
C18 C19 C31 C11 -7.7(14)
O4 C19 C31 C11 175.9(7)
C18 C19 C31 C4 173.4(8)
O4 C19 C31 C4 -3.0(15)
O21 C4 C31 C11 13.3(13)
N23 C4 C31 C11 -168.4(9)
O21 C4 C31 C19 -167.9(10)
N23 C4 C31 C19 10.4(15)
C10 C3 C33 C40 5.0(16)
C37 C3 C33 C40 -174.5(13)
C10 C3 C33 N1 177.5(8)
C37 C3 C33 N1 -2.1(14)
C23 N1 C33 C3 -88.7(17)
C23 N1 C33 C40 85.3(18)
C68 C7 C34 C71 -2.4(14)
C46 C7 C34 C71 176.5(11)
C38 C6 C36 C78 0.1(13)
N24 C6 C36 C78 179.2(7)
C36 C6 C38 C25 -0.3(13)
N24 C6 C38 C25 -179.3(7)
C79 C25 C38 C6 -0.3(13)
C41 C25 C38 C6 -179.7(8)
C3 C33 C40 C56 -5(2)
N1 C33 C40 C56 -178.4(12)
C3 C33 C40 C74 174.2(14)
N1 C33 C40 C74 1(2)
N1 C23 C42 C29 -178.6(13)
C28 C23 C42 C29 -2(2)
N3 C29 C42 C23 -179.9(12)
C17 C29 C42 C23 -1.0(18)
C14 O7 C44 C27 -175.1(9)
C61 C27 C44 O7 178.5(10)
C52 C27 C44 O7 -62.9(16)
C19 O4 C45 C39 -166.0(9)
C60 C39 C45 O4 168.2(16)
C59 C39 C45 O4 -72.0(15)
C505 N25 C49 O27 -6(2)
C505 N25 C49 C8 -178.5(8)
C30 C8 C49 O27 6.0(19)
C14 C8 C49 O27 -178.9(12)
C30 C8 C49 N25 178.9(13)
C14 C8 C49 N25 -6.0(17)
C24 O30 C51 C43 -168.4(18)
C6 N24 C54 O23 2.9(15)
C6 N24 C54 C2 -173.6(9)
C73 C2 C54 O23 -161.3(11)
C18 C2 C54 O23 13.3(13)
C73 C2 C54 N24 14.8(14)
C18 C2 C54 N24 -170.5(8)
C33 C40 C56 C20 2(2)
C74 C40 C56 C20 -177.4(14)
N21 C20 C56 C40 173.3(15)
C10 C20 C56 C40 0(2)
C26 O28 C63 C55 173.8(11)
C65 C55 C63 O28 -178.5(12)
C64 C55 C63 O28 59.3(16)
C7 C34 C71 C70 4.3(16)
C7 C34 C71 N23 -177.4(7)
C4 N23 C71 C34 -14.4(16)
C4 N23 C71 C70 164.0(9)
C34 C71 C70 C69 -3.9(15)
N23 C71 C70 C69 177.7(8)
C71 C70 C69 C68 1.6(13)
C71 C70 C69 C5 -178.1(8)
C70 C69 C68 C7 0.1(12)
C5 C69 C68 C7 179.8(7)
C70 C69 C68 N3 -176.6(7)
C5 C69 C68 N3 3.0(12)
C34 C7 C68 C69 0.2(11)
C46 C7 C68 C69 -178.7(9)
C34 C7 C68 N3 177.1(7)
C46 C7 C68 N3 -1.8(12)
C29 N3 C68 C69 81.5(13)
C29 N3 C68 C7 -95.4(12)
C76 O22 C73 C2 173.5(9)
C76 O22 C73 C11 -7.5(13)
C18 C2 C73 O22 178.0(7)
C54 C2 C73 O22 -8.1(15)
C18 C2 C73 C11 -1.1(14)
C54 C2 C73 C11 172.8(8)
C31 C11 C73 O22 179.6(8)
C31 C11 C73 C2 -1.4(14)
C73 O22 C76 C1 -176.2(8)
C21 C1 C76 O22 65.4(15)
C58 C1 C76 O22 -179.6(10)
C79 N5 C80 C83 177.3(16)
C79 N5 C80 C87 -3.2(19)
C38 C25 C79 N5 -176.7(7)
C41 C25 C79 N5 2.7(13)
C38 C25 C79 C78 0.9(13)
C41 C25 C79 C78 -179.7(7)
C80 N5 C79 C25 90.8(15)
C80 N5 C79 C78 -86.9(13)
C6 C36 C78 C79 0.5(12)
C6 C36 C78 C32 179.4(8)
C25 C79 C78 C36 -1.0(12)
N5 C79 C78 C36 176.7(7)
C25 C79 C78 C32 -179.9(8)
N5 C79 C78 C32 -2.3(11)
N5 C80 C83 C85 -176.6(11)
C87 C80 C83 C85 3.8(18)
N5 C80 C83 N2 4.3(19)
C87 C80 C83 N2 -175.2(11)
O25 N2 C83 C85 -1.9(18)
O24 N2 C83 C85 170.9(14)
O25 N2 C83 C80 177.2(13)
O24 N2 C83 C80 -10.0(19)
N7 C9 C87 C80 174.4(14)
C86 C9 C87 C80 -1(2)
N5 C80 C87 C9 177.3(14)
C83 C80 C87 C9 -3.1(19)
N7 C9 C86 C85 -170.5(16)
C87 C9 C86 C85 4(2)
N7 C9 C86 N16 4(3)
C87 C9 C86 N16 178.6(15)
O18 N16 C86 C85 172.6(13)
O26 N16 C86 C85 -9(2)
O18 N16 C86 C9 -2(2)
O26 N16 C86 C9 176.6(16)
C80 C83 C85 C86 -0.5(19)
N2 C83 C85 C86 178.6(11)
C9 C86 C85 C83 -4(2)
N16 C86 C85 C83 -178.5(12)
